data_4061351
loop_
_publ_author_name
'Kim, Sung-Joon'
'Choi, Dong-Woong'
'Lee, Young-Joo'
'Chae, Byung-Hoon'
'Ko, Jaejung'
'Kang, Sang Ook'

_publ_section_title
;
 Titanium Complexes Incorporating 1,1-Bis(tert-butylamido)-1-silacycloalkane
 Ligands: Generation of Alkyl Derivatives and Reactivity toward Molecular
 Oxygen
;
_journal_coden_ASTM ORGND7
_journal_issue 3
_journal_name_full Organometallics
_journal_page_first 559
_journal_page_last 567
_journal_paper_doi 10.1021/om034174b
_journal_volume 23
_journal_year 2004
_chemical_formula_sum 'C11 H24 Cl2 N2 O Si Ti'
_chemical_formula_weight 347.21
_space_group_IT_number 14
_symmetry_cell_setting monoclinic
_symmetry_space_group_name_Hall '-P 2yn'
_symmetry_space_group_name_H-M 'P 1 21/n 1'
_cell_angle_alpha 90.00
_cell_angle_beta 95.917(5)
_cell_angle_gamma 90.00
_cell_formula_units_Z 4
_cell_length_a 9.3229(9)
_cell_length_b 13.1281(7)
_cell_length_c 13.8955(5)
_cell_measurement_temperature 293(2)
_cell_volume 1691.6(2)
_diffrn_ambient_temperature 293(2)
_exptl_crystal_density_diffrn 1.363
_cod_depositor_comments
;
The following automatic conversions were performed:
'_symmetry_cell_setting' value 'Monoclinic' changed to 'monoclinic'
according to '/home/saulius/struct/CIF-dictionaries/cif_core.dic'
dictionary named 'cif_core.dic' version 2.4.1 from 2010-06-29.

Automatic conversion script
Id: cif_fix_enum 1527 2010-12-29 10:47:43Z saulius 
;
_cod_original_sg_symbol_H-M 'P 21/n'
_cod_database_code 4061351

loop_
_symmetry_equiv_pos_as_xyz
'x, y, z'
'-x+1/2, y+1/2, -z+1/2'
'-x, -y, -z'
'x-1/2, -y-1/2, z-1/2'

loop_
_atom_site_label
_atom_site_type_symbol
_atom_site_fract_x
_atom_site_fract_y
_atom_site_fract_z
_atom_site_U_iso_or_equiv
_atom_site_adp_type
_atom_site_occupancy
_atom_site_calc_flag
_atom_site_refinement_flags
_atom_site_disorder_assembly
_atom_site_disorder_group
Ti1 Ti 0.01389(7) 0.54543(5) 0.61062(4) 0.03187(19) Uani 1 d . . .
Cl1 Cl 0.25840(10) 0.56155(9) 0.64973(8) 0.0538(3) Uani 1 d . . .
Cl2 Cl -0.04059(13) 0.70228(8) 0.66937(8) 0.0601(3) Uani 1 d . . .
Si1 Si 0.05052(12) 0.32353(8) 0.60337(8) 0.0420(3) Uani 1 d . . .
O1 O 0.0397(3) 0.41366(18) 0.52177(16) 0.0356(6) Uani 1 d . . .
N1 N 0.0004(3) 0.4042(2) 0.6987(2) 0.0395(7) Uani 1 d . . .
N2 N -0.1187(3) 0.4703(2) 0.6690(2) 0.0386(7) Uani 1 d . . .
C1 C 0.2159(6) 0.2451(4) 0.6080(4) 0.0773(16) Uani 1 d . . .
H1A H 0.2851 0.2684 0.5653 0.093 Uiso 1 calc R . .
H1B H 0.2617 0.2331 0.6729 0.093 Uiso 1 calc R . .
C2 C 0.1226(8) 0.1595(5) 0.5680(5) 0.111(2) Uani 1 d . . .
H2A H 0.1388 0.0989 0.6076 0.134 Uiso 1 calc R . .
H2B H 0.1419 0.1436 0.5024 0.134 Uiso 1 calc R . .
C3 C -0.0322(7) 0.1985(4) 0.5700(4) 0.0757(16) Uani 1 d . . .
H3A H -0.0837 0.1680 0.6198 0.091 Uiso 1 calc R . .
H3B H -0.0894 0.1976 0.5076 0.091 Uiso 1 calc R . .
C4 C 0.0487(5) 0.3944(4) 0.8068(3) 0.0545(11) Uani 1 d . . .
C5 C 0.2081(5) 0.3690(5) 0.8192(3) 0.0760(16) Uani 1 d . . .
H5A H 0.2217 0.2997 0.8000 0.114 Uiso 1 calc R . .
H5B H 0.2450 0.3775 0.8858 0.114 Uiso 1 calc R . .
H5C H 0.2586 0.4136 0.7796 0.114 Uiso 1 calc R . .
C6 C -0.0331(7) 0.3068(5) 0.8485(4) 0.0874(18) Uani 1 d . . .
H6A H -0.1341 0.3227 0.8435 0.131 Uiso 1 calc R . .
H6B H 0.0020 0.2971 0.9153 0.131 Uiso 1 calc R . .
H6C H -0.0185 0.2456 0.8130 0.131 Uiso 1 calc R . .
C7 C 0.0287(6) 0.4950(4) 0.8567(3) 0.0716(14) Uani 1 d . . .
H7A H 0.0816 0.5471 0.8272 0.107 Uiso 1 calc R . .
H7B H 0.0637 0.4893 0.9239 0.107 Uiso 1 calc R . .
H7C H -0.0718 0.5124 0.8508 0.107 Uiso 1 calc R . .
C8 C -0.2759(4) 0.4506(4) 0.6663(3) 0.0534(11) Uani 1 d . . .
C9 C -0.3136(6) 0.3439(5) 0.6303(4) 0.0815(17) Uani 1 d . . .
H9A H -0.2722 0.3321 0.5709 0.122 Uiso 1 calc R . .
H9B H -0.4165 0.3369 0.6195 0.122 Uiso 1 calc R . .
H9C H -0.2759 0.2951 0.6779 0.122 Uiso 1 calc R . .
C10 C -0.3328(5) 0.4710(5) 0.7635(3) 0.0778(17) Uani 1 d . . .
H10A H -0.2880 0.4249 0.8111 0.117 Uiso 1 calc R . .
H10B H -0.4354 0.4611 0.7575 0.117 Uiso 1 calc R . .
H10C H -0.3108 0.5398 0.7831 0.117 Uiso 1 calc R . .
C11 C -0.3428(5) 0.5288(4) 0.5939(4) 0.0671(14) Uani 1 d . . .
H11A H -0.3120 0.5959 0.6142 0.101 Uiso 1 calc R . .
H11B H -0.4460 0.5247 0.5906 0.101 Uiso 1 calc R . .
H11C H -0.3125 0.5150 0.5312 0.101 Uiso 1 calc R . .

loop_
_atom_site_aniso_label
_atom_site_aniso_U_11
_atom_site_aniso_U_22
_atom_site_aniso_U_33
_atom_site_aniso_U_23
_atom_site_aniso_U_13
_atom_site_aniso_U_12
Ti1 0.0292(3) 0.0355(3) 0.0314(3) -0.0016(3) 0.0058(2) 0.0013(3)
Cl1 0.0329(5) 0.0679(7) 0.0605(6) -0.0070(5) 0.0039(4) -0.0069(5)
Cl2 0.0717(8) 0.0471(6) 0.0628(7) -0.0154(5) 0.0129(6) 0.0106(5)
Si1 0.0491(7) 0.0353(5) 0.0410(6) 0.0055(4) 0.0027(5) 0.0047(5)
O1 0.0399(14) 0.0344(13) 0.0329(12) 0.0016(10) 0.0057(10) 0.0028(11)
N1 0.0393(17) 0.0471(18) 0.0322(15) 0.0059(13) 0.0033(13) -0.0013(14)
N2 0.0305(17) 0.0487(18) 0.0377(16) 0.0009(14) 0.0086(13) -0.0006(13)
C1 0.088(4) 0.073(3) 0.069(3) 0.001(3) -0.004(3) 0.043(3)
C2 0.148(7) 0.059(4) 0.125(6) -0.011(4) 0.001(5) 0.038(4)
C3 0.117(5) 0.047(3) 0.063(3) 0.003(2) 0.011(3) -0.019(3)
C4 0.061(3) 0.069(3) 0.033(2) 0.013(2) 0.0024(19) 0.002(2)
C5 0.069(3) 0.104(4) 0.050(3) 0.019(3) -0.017(2) 0.015(3)
C6 0.104(5) 0.099(4) 0.060(3) 0.037(3) 0.015(3) -0.008(4)
C7 0.087(4) 0.091(4) 0.036(2) -0.006(2) 0.003(2) 0.003(3)
C8 0.035(2) 0.078(3) 0.049(2) -0.005(2) 0.0132(18) -0.011(2)
C9 0.054(3) 0.097(4) 0.094(4) -0.012(3) 0.014(3) -0.033(3)
C10 0.051(3) 0.130(5) 0.057(3) 0.007(3) 0.029(2) 0.007(3)
C11 0.030(2) 0.104(4) 0.068(3) -0.004(3) 0.006(2) 0.006(2)

loop_
_geom_bond_atom_site_label_1
_geom_bond_atom_site_label_2
_geom_bond_distance
_geom_bond_site_symmetry_2
_geom_bond_publ_flag
Ti1 N2 1.834(3) . ?
Ti1 O1 1.932(2) 3_566 ?
Ti1 O1 2.153(2) . ?
Ti1 N1 2.233(3) . ?
Ti1 Cl2 2.2912(12) . ?
Ti1 Cl1 2.2981(12) . ?
Ti1 Si1 2.9360(12) . ?
Ti1 Ti1 3.2829(12) 3_566 ?
Si1 O1 1.635(2) . ?
Si1 N1 1.795(3) . ?
Si1 C1 1.849(5) . ?
Si1 C3 1.852(5) . ?
Si1 C2 2.324(6) . ?
O1 Ti1 1.932(2) 3_566 ?
N1 N2 1.437(4) . ?
N1 C4 1.528(5) . ?
N2 C8 1.485(5) . ?
C1 C2 1.493(9) . ?
C2 C3 1.534(9) . ?
C4 C7 1.512(7) . ?
C4 C5 1.516(6) . ?
C4 C6 1.527(7) . ?
C8 C9 1.516(7) . ?
C8 C10 1.524(6) . ?
C8 C11 1.526(7) . ?
